data_2108697
loop_
_publ_author_name
'Lindenthal, Lorenz'
'Ruh, Thomas'
'Rameshan, Raffael'
'Summerer, Harald'
'Nenning, Andreas'
'Herzig, Christopher'
'L\"offler, Stefan'
'Limbeck, Andreas'
'Opitz, Alexander Karl'
'Blaha, Peter'
'Rameshan, Christoph'

_publ_section_title
;
 Ca-doped rare earth perovskite materials for tailored exsolution of metal
 nanoparticles
;
_journal_issue 6
_journal_name_full 'Acta Crystallographica Section B'
_journal_paper_doi 10.1107/S2052520620013475
_journal_volume 76
_journal_year 2020
_chemical_formula_structural 'La0.5 Ca0.5 Fe O3'
_chemical_formula_sum 'Ca0.5 Fe La0.5 O3'
_chemical_formula_weight 193.34
_chemical_name_common 'Lanthanum calcium ferrite'
_chemical_name_systematic 'Lanthanum calcium iron oxide'
_space_group_crystal_system triclinic
_space_group_IT_number 2
_space_group_name_Hall '-P 1'
_space_group_name_H-M_alt 'P -1'
_cell_angle_alpha 90.000000
_cell_angle_beta 90.000000
_cell_angle_gamma 90.000000
_cell_formula_units_Z 4
_cell_length_a 5.570218
_cell_length_b 7.839117
_cell_length_c 5.545738
_cell_measurement_temperature 0.0
_cell_volume 242.158
_cod_data_source_file je5034sup1.cif
_cod_data_source_block La0.6_DFT
_cod_original_cell_volume 242.1579
_cod_original_formula_sum 'La0.5 Ca0.5 Fe O3'
_cod_database_code 2108697
_refine_date '29- 6-2020'
_refine_method 'generated from Wien2k code'

loop_
_symmetry_equiv_pos_as_xyz
+x,+y,+z
-x,-y,-z

loop_
_atom_site_label
_atom_site_type_symbol
_atom_site_fract_x
_atom_site_fract_y
_atom_site_fract_z
_atom_site_U_iso_or_equiv
La001 La01 0.46034049 0.24682476 0.00110862 0.05000000
Ca002 Ca02 0.95541097 0.24749638 0.48428518 0.05000000
Fe003 Fe03 0.00000000 0.00000000 0.00000000 0.05000000
Fe004 Fe04 0.50000000 0.50000000 0.50000000 0.05000000
Fe005 Fe05 0.50000000 0.00000000 0.50000000 0.05000000
Fe006 Fe06 0.00000000 0.50000000 0.00000000 0.05000000
O0007 O07 0.52383805 0.25254353 0.56536364 0.05000000
O0008 O08 0.00750058 0.23609522 0.90869139 0.05000000
O0009 O09 0.19901843 0.04995289 0.27166589 0.05000000
O0010 O10 0.28021433 0.53341005 0.79809419 0.05000000
O0011 O11 0.69795093 0.03562817 0.21213501 0.05000000
O0012 O12 0.79519039 0.54714589 0.72983975 0.05000000
